data_7016087
loop_
_publ_author_name
'Tomson, Neil C.'
'Arnold, John'
'Bergman, Robert G.'

_publ_section_title
;
 Synthesis and reactivity of cationic niobium and tantalum methyl
 complexes supported by imido and \b-diketiminato ligands.
;
_journal_issue 30
_journal_name_full 'Dalton transactions (Cambridge, England : 2003)'
_journal_page_first 7718
_journal_page_last 7729
_journal_paper_doi 10.1039/c1dt10202h
_journal_volume 40
_journal_year 2011
_chemical_formula_moiety 'C66 H73 B F20 N3 Nb O2'
_chemical_formula_sum 'C66 H73 B F20 N3 Nb O2'
_chemical_formula_weight 1423.99
_space_group_IT_number 2
_symmetry_cell_setting triclinic
_symmetry_Int_Tables_number 2
_symmetry_space_group_name_Hall '-P 1'
_symmetry_space_group_name_H-M 'P -1'
_atom_sites_solution_hydrogens geom
_atom_sites_solution_primary direct
_atom_sites_solution_secondary difmap
_audit_creation_method SHELXL-97
_cell_angle_alpha 114.348(2)
_cell_angle_beta 102.282(3)
_cell_angle_gamma 91.108(3)
_cell_formula_units_Z 2
_cell_length_a 13.616(3)
_cell_length_b 16.444(3)
_cell_length_c 17.040(3)
_cell_measurement_reflns_used 2444
_cell_measurement_temperature 153(2)
_cell_measurement_theta_max 42.695
_cell_measurement_theta_min 6.860
_cell_volume 3371.7(11)
_computing_cell_refinement 'Bruker SAINT v7.07'
_computing_data_collection 'Bruker SMART v5.054d'
_computing_data_reduction 'Bruker SAINT v7.07'
_computing_molecular_graphics 'Bruker-AXS XP v.6'
_computing_publication_material 'Bruker-AXS XP v.6'
_computing_structure_refinement 'SHELXL-97 (Sheldrick, 1997)'
_computing_structure_solution 'SHELXS-97 (Sheldrick, 1990)'
_diffrn_ambient_temperature 153(2)
_diffrn_measured_fraction_theta_full 0.975
_diffrn_measured_fraction_theta_max 0.975
_diffrn_measurement_device_type 'SMART 1000'
_diffrn_measurement_method '\w scans'
_diffrn_radiation_monochromator graphite
_diffrn_radiation_probe x-ray
_diffrn_radiation_type MoK\a
_diffrn_radiation_wavelength 0.71073
_diffrn_reflns_av_R_equivalents 0.0334
_diffrn_reflns_av_sigmaI/netI 0.0734
_diffrn_reflns_limit_h_max 14
_diffrn_reflns_limit_h_min -12
_diffrn_reflns_limit_k_max 15
_diffrn_reflns_limit_k_min -17
_diffrn_reflns_limit_l_max 17
_diffrn_reflns_limit_l_min -17
_diffrn_reflns_number 12998
_diffrn_reflns_theta_full 21.72
_diffrn_reflns_theta_max 21.72
_diffrn_reflns_theta_min 3.43
_diffrn_source 'fine-focus sealed tube'
_diffrn_standards_decay_% 0
_diffrn_standards_interval_count 0
_diffrn_standards_interval_time 0
_diffrn_standards_number 0
_exptl_absorpt_coefficient_mu 0.279
_exptl_absorpt_correction_T_max 1
_exptl_absorpt_correction_T_min 0.815713
_exptl_absorpt_correction_type empirical
_exptl_absorpt_process_details 'Blessing, 1995'
_exptl_crystal_colour yellow
_exptl_crystal_density_diffrn 1.403
_exptl_crystal_density_method 'not measured'
_exptl_crystal_description block
_exptl_crystal_F_000 1464
_exptl_crystal_size_max 0.28
_exptl_crystal_size_mid 0.14
_exptl_crystal_size_min 0.05
_refine_diff_density_max 0.885
_refine_diff_density_min -0.437
_refine_diff_density_rms 0.064
_refine_ls_extinction_method none
_refine_ls_goodness_of_fit_ref 1.054
_refine_ls_hydrogen_treatment constr
_refine_ls_matrix_type full
_refine_ls_number_parameters 838
_refine_ls_number_reflns 7758
_refine_ls_number_restraints 0
_refine_ls_restrained_S_all 1.054
_refine_ls_R_factor_all 0.0935
_refine_ls_R_factor_gt 0.0513
_refine_ls_shift/su_max 0.005
_refine_ls_shift/su_mean 0.000
_refine_ls_structure_factor_coef Fsqd
_refine_ls_weighting_details 'calc w=1/[\s^2^(Fo^2^)+(0.0695P)^2^+0.0000P] where P=(Fo^2^+2Fc^2^)/3'
_refine_ls_weighting_scheme calc
_refine_ls_wR_factor_gt 0.1153
_refine_ls_wR_factor_ref 0.1315
_reflns_number_gt 5193
_reflns_number_total 7758
_reflns_threshold_expression >2sigma(I)
_cod_data_source_file c1dt10202h.txt
_cod_data_source_block n5c69txs
_cod_original_cell_volume 3371.6(11)
_cod_database_code 7016087

loop_
_symmetry_equiv_pos_as_xyz
'x, y, z'
'-x, -y, -z'

loop_
_atom_site_label
_atom_site_type_symbol
_atom_site_fract_x
_atom_site_fract_y
_atom_site_fract_z
_atom_site_U_iso_or_equiv
_atom_site_adp_type
_atom_site_occupancy
_atom_site_symmetry_multiplicity
_atom_site_calc_flag
_atom_site_refinement_flags
_atom_site_disorder_assembly
_atom_site_disorder_group
Nb1 Nb 0.33688(4) 0.61312(3) 0.75609(3) 0.03220(19) Uani 1 1 d . . .
C1 C 0.4324(4) 0.5133(4) 0.7684(4) 0.0468(16) Uani 1 1 d . . .
H1A H 0.4788 0.5041 0.7311 0.070 Uiso 1 1 calc R . .
H1B H 0.3912 0.4578 0.7506 0.070 Uiso 1 1 calc R . .
H1C H 0.4697 0.5339 0.8290 0.070 Uiso 1 1 calc R . .
C2 C 0.2262(5) 0.5521(4) 0.5512(4) 0.0496(17) Uani 1 1 d . . .
C3 C 0.1904(7) 0.4545(5) 0.5067(4) 0.097(3) Uani 1 1 d . . .
H3A H 0.1413 0.4416 0.5342 0.146 Uiso 1 1 calc R . .
H3B H 0.2467 0.4213 0.5121 0.146 Uiso 1 1 calc R . .
H3C H 0.1600 0.4375 0.4451 0.146 Uiso 1 1 calc R . .
C4 C 0.1400(6) 0.6092(5) 0.5490(5) 0.081(2) Uani 1 1 d . . .
H4A H 0.0904 0.5946 0.5752 0.121 Uiso 1 1 calc R . .
H4B H 0.1091 0.5974 0.4886 0.121 Uiso 1 1 calc R . .
H4C H 0.1660 0.6717 0.5819 0.121 Uiso 1 1 calc R . .
C5 C 0.3036(6) 0.5761(5) 0.5088(4) 0.074(2) Uani 1 1 d . . .
H5A H 0.3582 0.5401 0.5090 0.111 Uiso 1 1 calc R . .
H5B H 0.3295 0.6386 0.5419 0.111 Uiso 1 1 calc R . .
H5C H 0.2716 0.5648 0.4487 0.111 Uiso 1 1 calc R . .
C6 C 0.1243(4) 0.6135(4) 0.8045(3) 0.0337(14) Uani 1 1 d . . .
C7 C 0.0507(4) 0.6725(4) 0.8057(4) 0.0448(16) Uani 1 1 d . . .
C8 C -0.0502(5) 0.6363(5) 0.7787(5) 0.066(2) Uani 1 1 d . . .
H8A H -0.1002 0.6738 0.7776 0.079 Uiso 1 1 calc R . .
C9 C -0.0780(5) 0.5478(5) 0.7540(5) 0.064(2) Uani 1 1 d . . .
H9A H -0.1462 0.5260 0.7377 0.076 Uiso 1 1 calc R . .
C10 C -0.0052(5) 0.4901(4) 0.7530(4) 0.0534(18) Uani 1 1 d . . .
H10A H -0.0247 0.4294 0.7352 0.064 Uiso 1 1 calc R . .
C11 C 0.0972(4) 0.5225(4) 0.7786(4) 0.0419(15) Uani 1 1 d . . .
C12 C 0.0772(5) 0.7736(4) 0.8359(5) 0.0552(19) Uani 1 1 d . . .
H12A H 0.1511 0.7868 0.8502 0.066 Uiso 1 1 calc R . .
C13 C 0.0321(5) 0.8001(4) 0.7615(5) 0.067(2) Uani 1 1 d . . .
H13A H 0.0565 0.7657 0.7101 0.100 Uiso 1 1 calc R . .
H13B H 0.0515 0.8630 0.7804 0.100 Uiso 1 1 calc R . .
H13C H -0.0404 0.7884 0.7471 0.100 Uiso 1 1 calc R . .
C14 C 0.0402(6) 0.8301(5) 0.9187(5) 0.081(2) Uani 1 1 d . . .
H14A H 0.0699 0.8141 0.9661 0.121 Uiso 1 1 calc R . .
H14B H -0.0322 0.8187 0.9056 0.121 Uiso 1 1 calc R . .
H14C H 0.0597 0.8927 0.9364 0.121 Uiso 1 1 calc R . .
C15 C 0.1756(5) 0.4581(4) 0.7821(6) 0.076(2) Uani 1 1 d . . .
H15A H 0.2426 0.4905 0.7954 0.091 Uiso 1 1 calc R . .
C16 C 0.1613(6) 0.3765(5) 0.6942(5) 0.086(3) Uani 1 1 d . . .
H16A H 0.1650 0.3955 0.6486 0.129 Uiso 1 1 calc R . .
H16B H 0.0964 0.3431 0.6798 0.129 Uiso 1 1 calc R . .
H16C H 0.2136 0.3391 0.6985 0.129 Uiso 1 1 calc R . .
C17 C 0.1752(10) 0.4277(7) 0.8534(6) 0.174(6) Uani 1 1 d . . .
H17A H 0.1864 0.4791 0.9097 0.260 Uiso 1 1 calc R . .
H17B H 0.2280 0.3901 0.8552 0.260 Uiso 1 1 calc R . .
H17C H 0.1109 0.3942 0.8412 0.260 Uiso 1 1 calc R . .
C18 C 0.2401(4) 0.6898(4) 0.9876(4) 0.0469(16) Uani 1 1 d . . .
H18A H 0.1733 0.6574 0.9641 0.070 Uiso 1 1 calc R . .
H18B H 0.2371 0.7505 1.0281 0.070 Uiso 1 1 calc R . .
H18C H 0.2833 0.6613 1.0183 0.070 Uiso 1 1 calc R . .
C19 C 0.2821(4) 0.6900(3) 0.9125(4) 0.0311(14) Uani 1 1 d . . .
C20 C 0.3805(4) 0.7363(3) 0.9360(3) 0.0306(14) Uani 1 1 d . . .
H20A H 0.4164 0.7476 0.9931 0.037 Uiso 1 1 calc R . .
C21 C 0.4352(4) 0.7688(4) 0.8916(4) 0.0306(14) Uani 1 1 d . . .
C22 C 0.5273(4) 0.8352(4) 0.9468(4) 0.0429(16) Uani 1 1 d . . .
H22A H 0.5291 0.8824 0.9276 0.064 Uiso 1 1 calc R . .
H22B H 0.5870 0.8054 0.9400 0.064 Uiso 1 1 calc R . .
H22C H 0.5249 0.8604 1.0080 0.064 Uiso 1 1 calc R . .
C23 C 0.4551(4) 0.7864(3) 0.7603(3) 0.0281(13) Uani 1 1 d . . .
C24 C 0.4053(4) 0.8517(4) 0.7421(3) 0.0336(14) Uani 1 1 d . . .
C25 C 0.4518(5) 0.8958(4) 0.7030(3) 0.0410(15) Uani 1 1 d . . .
H25A H 0.4209 0.9407 0.6910 0.049 Uiso 1 1 calc R . .
C26 C 0.5435(5) 0.8740(4) 0.6817(4) 0.0473(17) Uani 1 1 d . . .
H26A H 0.5744 0.9050 0.6568 0.057 Uiso 1 1 calc R . .
C27 C 0.5883(5) 0.8069(4) 0.6974(4) 0.0474(17) Uani 1 1 d . . .
H27A H 0.6486 0.7912 0.6810 0.057 Uiso 1 1 calc R . .
C28 C 0.5458(4) 0.7617(4) 0.7373(4) 0.0397(15) Uani 1 1 d . . .
C29 C 0.3035(4) 0.8763(4) 0.7630(4) 0.0402(15) Uani 1 1 d . . .
H29A H 0.2722 0.8265 0.7704 0.048 Uiso 1 1 calc R . .
C30 C 0.2310(4) 0.8896(4) 0.6893(4) 0.0504(17) Uani 1 1 d . . .
H30A H 0.2213 0.8362 0.6349 0.076 Uiso 1 1 calc R . .
H30B H 0.2588 0.9395 0.6821 0.076 Uiso 1 1 calc R . .
H30C H 0.1671 0.9016 0.7045 0.076 Uiso 1 1 calc R . .
C31 C 0.3186(5) 0.9607(5) 0.8510(4) 0.086(3) Uani 1 1 d . . .
H31A H 0.3641 0.9515 0.8972 0.129 Uiso 1 1 calc R . .
H31B H 0.2546 0.9723 0.8658 0.129 Uiso 1 1 calc R . .
H31C H 0.3467 1.0112 0.8449 0.129 Uiso 1 1 calc R . .
C32 C 0.5998(5) 0.6877(5) 0.7525(5) 0.0590(19) Uani 1 1 d . . .
H32A H 0.5653 0.6690 0.7884 0.071 Uiso 1 1 calc R . .
C33 C 0.7114(5) 0.7213(6) 0.8049(6) 0.101(3) Uani 1 1 d . . .
H33A H 0.7138 0.7722 0.8601 0.152 Uiso 1 1 calc R . .
H33B H 0.7476 0.7387 0.7706 0.152 Uiso 1 1 calc R . .
H33C H 0.7419 0.6741 0.8166 0.152 Uiso 1 1 calc R . .
C34 C 0.5915(7) 0.6062(5) 0.6646(6) 0.103(3) Uani 1 1 d . . .
H34A H 0.5214 0.5863 0.6345 0.154 Uiso 1 1 calc R . .
H34B H 0.6221 0.5586 0.6755 0.154 Uiso 1 1 calc R . .
H34C H 0.6256 0.6223 0.6282 0.154 Uiso 1 1 calc R . .
C35 C 0.7951(4) 1.0664(3) 0.7922(3) 0.0330(14) Uani 1 1 d . . .
C36 C 0.8247(5) 1.0191(4) 0.8423(4) 0.0407(16) Uani 1 1 d . . .
C37 C 0.7688(5) 1.0007(4) 0.8935(4) 0.0459(16) Uani 1 1 d . . .
C38 C 0.6758(5) 1.0318(4) 0.8945(4) 0.0433(16) Uani 1 1 d . . .
C39 C 0.6419(4) 1.0783(4) 0.8484(4) 0.0391(15) Uani 1 1 d . . .
C40 C 0.7012(4) 1.0964(4) 0.7991(4) 0.0344(14) Uani 1 1 d . . .
C41 C 0.8163(4) 1.1301(3) 0.6697(3) 0.0282(13) Uani 1 1 d . . .
C42 C 0.7281(4) 1.0828(4) 0.6051(4) 0.0304(14) Uani 1 1 d . . .
C43 C 0.6736(4) 1.1112(4) 0.5458(4) 0.0348(14) Uani 1 1 d . . .
C44 C 0.7077(4) 1.1910(4) 0.5474(4) 0.0362(15) Uani 1 1 d . . .
C45 C 0.7952(4) 1.2394(4) 0.6068(4) 0.0299(13) Uani 1 1 d . . .
C46 C 0.8475(4) 1.2079(4) 0.6646(3) 0.0305(14) Uani 1 1 d . . .
C47 C 0.9131(4) 0.9972(4) 0.6703(3) 0.0298(13) Uani 1 1 d . . .
C48 C 0.8747(4) 0.9092(4) 0.6402(4) 0.0368(15) Uani 1 1 d . . .
C49 C 0.9083(4) 0.8374(4) 0.5777(4) 0.0386(15) Uani 1 1 d . . .
C50 C 0.9836(5) 0.8522(4) 0.5426(4) 0.0393(15) Uani 1 1 d . . .
C51 C 1.0243(4) 0.9390(4) 0.5692(4) 0.0354(14) Uani 1 1 d . . .
C52 C 0.9886(4) 1.0070(4) 0.6301(3) 0.0311(14) Uani 1 1 d . . .
C53 C 0.9651(4) 1.1586(4) 0.8208(3) 0.0279(13) Uani 1 1 d . . .
C54 C 0.9461(4) 1.2436(4) 0.8743(4) 0.0339(14) Uani 1 1 d . . .
C55 C 1.0142(5) 1.3064(4) 0.9453(4) 0.0407(15) Uani 1 1 d . . .
C56 C 1.1104(5) 1.2858(4) 0.9692(4) 0.0492(17) Uani 1 1 d . . .
C57 C 1.1325(5) 1.2014(5) 0.9200(4) 0.0495(17) Uani 1 1 d . . .
C58 C 1.0616(4) 1.1406(4) 0.8494(4) 0.0382(15) Uani 1 1 d . . .
C59 C 0.2782(7) 0.5592(6) 1.1599(8) 0.138(4) Uani 1 1 d . . .
H59A H 0.2460 0.5767 1.2084 0.207 Uiso 1 1 calc R . .
H59B H 0.3023 0.5020 1.1492 0.207 Uiso 1 1 calc R . .
H59C H 0.2303 0.5546 1.1076 0.207 Uiso 1 1 calc R . .
C60 C 0.3656(7) 0.6283(6) 1.1825(7) 0.110(3) Uani 1 1 d . . .
H60A H 0.4147 0.6330 1.2351 0.131 Uiso 1 1 calc R . .
H60B H 0.3420 0.6866 1.1947 0.131 Uiso 1 1 calc R . .
C61 C 0.5063(8) 0.6594(6) 1.1231(7) 0.115(4) Uani 1 1 d . . .
H61A H 0.4889 0.7192 1.1326 0.138 Uiso 1 1 calc R . .
H61B H 0.5525 0.6641 1.1770 0.138 Uiso 1 1 calc R . .
C62 C 0.5565(7) 0.6266(6) 1.0510(6) 0.115(3) Uani 1 1 d . . .
H62A H 0.6158 0.6674 1.0652 0.173 Uiso 1 1 calc R . .
H62B H 0.5113 0.6225 0.9976 0.173 Uiso 1 1 calc R . .
H62C H 0.5758 0.5683 1.0425 0.173 Uiso 1 1 calc R . .
C63 C 0.7155(9) 0.8352(8) 1.2727(9) 0.151(5) Uani 1 1 d . . .
H63A H 0.7468 0.8871 1.2712 0.226 Uiso 1 1 calc R . .
H63B H 0.6539 0.8121 1.2269 0.226 Uiso 1 1 calc R . .
H63C H 0.7608 0.7899 1.2633 0.226 Uiso 1 1 calc R . .
C64 C 0.6937(12) 0.8591(7) 1.3554(11) 0.190(7) Uani 1 1 d . . .
H64A H 0.6488 0.9055 1.3652 0.228 Uiso 1 1 calc R . .
H64B H 0.7559 0.8835 1.4017 0.228 Uiso 1 1 calc R . .
C65 C 0.6030(13) 0.7851(14) 1.4345(9) 0.243(12) Uani 1 1 d . . .
H65A H 0.6558 0.8139 1.4890 0.292 Uiso 1 1 calc R . .
H65B H 0.5502 0.8244 1.4393 0.292 Uiso 1 1 calc R . .
C66 C 0.5617(14) 0.7052(9) 1.4332(12) 0.216(9) Uani 1 1 d . . .
H66A H 0.5363 0.7193 1.4852 0.324 Uiso 1 1 calc R . .
H66B H 0.6133 0.6661 1.4325 0.324 Uiso 1 1 calc R . .
H66C H 0.5074 0.6758 1.3811 0.324 Uiso 1 1 calc R . .
B1 B 0.8730(5) 1.0885(4) 0.7386(4) 0.0318(16) Uani 1 1 d . . .
F1 F 0.9172(3) 0.9888(2) 0.8442(2) 0.0504(9) Uani 1 1 d . . .
F2 F 0.8044(3) 0.9541(2) 0.9401(2) 0.0666(11) Uani 1 1 d . . .
F3 F 0.6181(3) 1.0127(2) 0.9423(2) 0.0681(11) Uani 1 1 d . . .
F4 F 0.5499(2) 1.1084(2) 0.8497(2) 0.0537(9) Uani 1 1 d . . .
F5 F 0.6598(2) 1.1457(2) 0.7565(2) 0.0430(8) Uani 1 1 d . . .
F6 F 0.6900(2) 1.00438(19) 0.60201(19) 0.0404(8) Uani 1 1 d . . .
F7 F 0.5877(2) 1.0619(2) 0.4869(2) 0.0500(9) Uani 1 1 d . . .
F8 F 0.6549(3) 1.2214(2) 0.4908(2) 0.0545(9) Uani 1 1 d . . .
F9 F 0.8292(2) 1.3174(2) 0.6081(2) 0.0461(9) Uani 1 1 d . . .
F10 F 0.9357(2) 1.25993(19) 0.71922(19) 0.0375(8) Uani 1 1 d . . .
F11 F 0.7978(2) 0.88511(19) 0.6696(2) 0.0456(8) Uani 1 1 d . . .
F12 F 0.8664(3) 0.7523(2) 0.5526(2) 0.0595(10) Uani 1 1 d . . .
F13 F 1.0194(3) 0.7827(2) 0.4835(2) 0.0579(10) Uani 1 1 d . . .
F14 F 1.1000(2) 0.9547(2) 0.5352(2) 0.0483(9) Uani 1 1 d . . .
F15 F 1.0308(2) 1.0918(2) 0.65185(19) 0.0400(8) Uani 1 1 d . . .
F16 F 0.8522(2) 1.26839(19) 0.85513(18) 0.0375(8) Uani 1 1 d . . .
F17 F 0.9904(3) 1.3896(2) 0.9925(2) 0.0559(9) Uani 1 1 d . . .
F18 F 1.1803(3) 1.3470(2) 1.0380(2) 0.0733(11) Uani 1 1 d . . .
F19 F 1.2269(3) 1.1797(3) 0.9438(2) 0.0738(12) Uani 1 1 d . . .
F20 F 1.0925(2) 1.0590(2) 0.8074(2) 0.0511(9) Uani 1 1 d . . .
N1 N 0.2780(3) 0.5773(3) 0.6445(3) 0.0370(12) Uani 1 1 d . . .
N2 N 0.2297(3) 0.6481(3) 0.8276(3) 0.0276(11) Uani 1 1 d . . .
N3 N 0.4078(3) 0.7399(3) 0.8023(3) 0.0287(11) Uani 1 1 d . . .
O1 O 0.4139(5) 0.6004(4) 1.1053(4) 0.112(2) Uani 1 1 d . . .
O2 O 0.6469(5) 0.7833(5) 1.3608(5) 0.130(2) Uani 1 1 d . . .

loop_
_atom_site_aniso_label
_atom_site_aniso_U_11
_atom_site_aniso_U_22
_atom_site_aniso_U_33
_atom_site_aniso_U_23
_atom_site_aniso_U_13
_atom_site_aniso_U_12
Nb1 0.0320(3) 0.0307(3) 0.0337(3) 0.0121(3) 0.0106(2) 0.0048(2)
C1 0.053(4) 0.044(4) 0.051(4) 0.024(3) 0.022(3) 0.013(3)
C2 0.069(5) 0.051(4) 0.028(4) 0.019(3) 0.007(3) 0.009(4)
C3 0.165(9) 0.055(5) 0.043(5) 0.015(4) -0.015(5) -0.031(5)
C4 0.079(6) 0.100(6) 0.067(5) 0.040(5) 0.014(4) 0.029(5)
C5 0.104(6) 0.081(6) 0.053(5) 0.035(4) 0.036(4) 0.026(5)
C6 0.030(4) 0.041(4) 0.025(3) 0.011(3) 0.005(3) 0.003(3)
C7 0.033(4) 0.048(4) 0.062(4) 0.031(3) 0.012(3) 0.003(3)
C8 0.029(4) 0.057(5) 0.117(6) 0.045(5) 0.008(4) 0.003(4)
C9 0.029(4) 0.067(5) 0.088(6) 0.035(4) -0.002(4) -0.008(4)
C10 0.052(5) 0.036(4) 0.067(5) 0.018(4) 0.012(4) -0.011(4)
C11 0.035(4) 0.035(4) 0.045(4) 0.009(3) 0.006(3) -0.008(3)
C12 0.030(4) 0.056(5) 0.101(6) 0.053(4) 0.018(4) 0.013(3)
C13 0.084(5) 0.057(5) 0.086(5) 0.043(4) 0.047(5) 0.027(4)
C14 0.101(6) 0.061(5) 0.071(5) 0.027(4) 0.006(5) 0.009(5)
C15 0.044(5) 0.028(4) 0.143(8) 0.028(5) 0.018(5) 0.000(3)
C16 0.116(7) 0.075(6) 0.101(7) 0.051(5) 0.062(6) 0.043(5)
C17 0.263(15) 0.107(9) 0.082(7) 0.011(6) -0.042(8) 0.102(9)
C18 0.044(4) 0.056(4) 0.037(4) 0.015(3) 0.014(3) -0.009(3)
C19 0.032(4) 0.033(3) 0.033(4) 0.016(3) 0.012(3) 0.003(3)
C20 0.033(4) 0.034(3) 0.025(3) 0.014(3) 0.005(3) 0.003(3)
C21 0.021(3) 0.037(4) 0.030(4) 0.011(3) 0.005(3) 0.003(3)
C22 0.030(4) 0.053(4) 0.037(4) 0.016(3) -0.002(3) -0.010(3)
C23 0.029(3) 0.030(3) 0.023(3) 0.010(3) 0.005(3) -0.003(3)
C24 0.032(4) 0.040(4) 0.024(3) 0.011(3) 0.004(3) -0.002(3)
C25 0.045(4) 0.047(4) 0.029(3) 0.018(3) 0.002(3) -0.011(3)
C26 0.048(4) 0.059(5) 0.033(4) 0.019(3) 0.008(3) -0.019(4)
C27 0.035(4) 0.063(5) 0.037(4) 0.015(4) 0.008(3) -0.003(3)
C28 0.028(4) 0.052(4) 0.045(4) 0.023(3) 0.015(3) 0.001(3)
C29 0.038(4) 0.047(4) 0.047(4) 0.030(3) 0.013(3) 0.016(3)
C30 0.041(4) 0.054(4) 0.057(4) 0.027(4) 0.008(3) 0.005(3)
C31 0.072(5) 0.117(7) 0.046(5) 0.013(5) 0.011(4) 0.045(5)
C32 0.047(5) 0.072(5) 0.080(5) 0.042(4) 0.041(4) 0.023(4)
C33 0.048(5) 0.153(9) 0.141(8) 0.094(7) 0.033(5) 0.038(5)
C34 0.153(9) 0.079(6) 0.109(7) 0.047(6) 0.082(7) 0.059(6)
C35 0.038(4) 0.029(3) 0.030(3) 0.010(3) 0.009(3) 0.002(3)
C36 0.056(4) 0.028(4) 0.035(4) 0.010(3) 0.010(3) 0.011(3)
C37 0.073(5) 0.037(4) 0.036(4) 0.021(3) 0.019(4) 0.005(4)
C38 0.064(5) 0.033(4) 0.035(4) 0.010(3) 0.027(4) -0.007(3)
C39 0.037(4) 0.035(4) 0.038(4) 0.007(3) 0.012(3) -0.008(3)
C40 0.040(4) 0.026(3) 0.038(4) 0.014(3) 0.013(3) 0.000(3)
C41 0.027(3) 0.025(3) 0.030(3) 0.006(3) 0.015(3) 0.002(3)
C42 0.032(4) 0.026(3) 0.034(3) 0.010(3) 0.015(3) -0.001(3)
C43 0.029(4) 0.042(4) 0.027(3) 0.014(3) -0.001(3) 0.001(3)
C44 0.039(4) 0.044(4) 0.033(4) 0.025(3) 0.006(3) 0.010(3)
C45 0.032(4) 0.028(4) 0.034(3) 0.017(3) 0.008(3) -0.001(3)
C46 0.021(3) 0.031(4) 0.030(3) 0.006(3) 0.003(3) -0.005(3)
C47 0.027(3) 0.034(4) 0.027(3) 0.013(3) 0.004(3) 0.000(3)
C48 0.034(4) 0.039(4) 0.040(4) 0.018(3) 0.012(3) 0.002(3)
C49 0.046(4) 0.025(4) 0.037(4) 0.006(3) 0.011(3) -0.002(3)
C50 0.050(4) 0.031(4) 0.032(4) 0.007(3) 0.011(3) 0.010(3)
C51 0.024(3) 0.051(5) 0.036(4) 0.021(3) 0.008(3) 0.010(3)
C52 0.035(4) 0.026(4) 0.030(3) 0.012(3) 0.005(3) 0.003(3)
C53 0.029(4) 0.034(4) 0.025(3) 0.016(3) 0.008(3) 0.003(3)
C54 0.032(4) 0.039(4) 0.029(3) 0.014(3) 0.006(3) 0.003(3)
C55 0.054(5) 0.029(4) 0.034(4) 0.006(3) 0.014(3) 0.004(3)
C56 0.042(4) 0.050(5) 0.041(4) 0.014(4) -0.005(3) -0.014(4)
C57 0.036(4) 0.052(5) 0.052(4) 0.018(4) 0.001(4) 0.004(4)
C58 0.038(4) 0.034(4) 0.033(4) 0.008(3) 0.002(3) 0.001(3)
C59 0.105(8) 0.079(7) 0.222(12) 0.081(8) -0.010(8) -0.016(6)
C60 0.105(8) 0.070(7) 0.142(9) 0.042(6) 0.010(7) 0.029(6)
C61 0.104(8) 0.086(7) 0.122(9) 0.041(7) -0.033(7) -0.008(7)
C62 0.120(8) 0.123(9) 0.111(8) 0.056(7) 0.030(7) 0.058(7)
C63 0.128(10) 0.130(11) 0.203(14) 0.085(11) 0.028(10) 0.028(8)
C64 0.227(16) 0.043(7) 0.267(19) 0.008(9) 0.119(14) -0.015(8)
C65 0.151(14) 0.34(3) 0.091(10) -0.059(14) 0.033(9) 0.083(17)
C66 0.210(18) 0.139(13) 0.240(19) -0.015(13) 0.139(15) 0.001(12)
B1 0.035(4) 0.033(4) 0.032(4) 0.015(3) 0.013(3) 0.007(3)
F1 0.055(2) 0.057(2) 0.052(2) 0.0335(19) 0.0141(18) 0.0165(19)
F2 0.100(3) 0.060(2) 0.061(2) 0.042(2) 0.027(2) 0.010(2)
F3 0.089(3) 0.064(3) 0.062(2) 0.027(2) 0.042(2) -0.010(2)
F4 0.044(2) 0.057(2) 0.058(2) 0.0152(19) 0.0273(18) -0.0001(18)
F5 0.041(2) 0.047(2) 0.048(2) 0.0238(18) 0.0180(16) 0.0111(16)
F6 0.0383(19) 0.034(2) 0.044(2) 0.0150(16) 0.0061(15) -0.0075(15)
F7 0.040(2) 0.050(2) 0.049(2) 0.0192(18) -0.0080(18) -0.0077(17)
F8 0.060(2) 0.054(2) 0.050(2) 0.0298(19) -0.0012(18) 0.0061(18)
F9 0.052(2) 0.041(2) 0.048(2) 0.0272(17) 0.0031(17) -0.0066(17)
F10 0.035(2) 0.0382(19) 0.0398(19) 0.0199(16) 0.0047(16) -0.0067(16)
F11 0.050(2) 0.036(2) 0.052(2) 0.0151(17) 0.0238(18) 0.0003(16)
F12 0.069(3) 0.032(2) 0.068(2) 0.0073(18) 0.025(2) 0.0018(18)
F13 0.066(2) 0.042(2) 0.057(2) 0.0046(19) 0.030(2) 0.0161(18)
F14 0.046(2) 0.059(2) 0.044(2) 0.0206(18) 0.0210(17) 0.0129(17)
F15 0.0372(19) 0.040(2) 0.046(2) 0.0181(16) 0.0173(16) 0.0038(16)
F16 0.037(2) 0.0357(19) 0.0364(18) 0.0114(15) 0.0110(15) 0.0036(15)
F17 0.065(2) 0.039(2) 0.048(2) 0.0036(18) 0.0131(19) -0.0011(18)
F18 0.059(3) 0.066(3) 0.058(2) 0.005(2) -0.012(2) -0.011(2)
F19 0.040(2) 0.082(3) 0.071(3) 0.018(2) -0.013(2) 0.010(2)
F20 0.045(2) 0.047(2) 0.048(2) 0.0125(18) -0.0004(17) 0.0139(18)
N1 0.051(3) 0.027(3) 0.034(3) 0.011(2) 0.016(2) -0.001(2)
N2 0.021(3) 0.031(3) 0.029(3) 0.014(2) 0.000(2) 0.001(2)
N3 0.025(3) 0.036(3) 0.025(3) 0.013(2) 0.005(2) 0.008(2)
O1 0.106(5) 0.082(5) 0.104(5) 0.015(4) -0.013(4) 0.017(4)
O2 0.091(5) 0.099(5) 0.140(6) 0.003(5) 0.008(5) 0.012(4)

loop_
_atom_type_symbol
_atom_type_description
_atom_type_scat_dispersion_real
_atom_type_scat_dispersion_imag
_atom_type_scat_source
C C 0.0033 0.0016 'International Tables Vol C Tables 4.2.6.8 and 6.1.1.4'
H H 0.0000 0.0000 'International Tables Vol C Tables 4.2.6.8 and 6.1.1.4'
B B 0.0013 0.0007 'International Tables Vol C Tables 4.2.6.8 and 6.1.1.4'
N N 0.0061 0.0033 'International Tables Vol C Tables 4.2.6.8 and 6.1.1.4'
O O 0.0106 0.0060 'International Tables Vol C Tables 4.2.6.8 and 6.1.1.4'
F F 0.0171 0.0103 'International Tables Vol C Tables 4.2.6.8 and 6.1.1.4'
Nb Nb -2.0727 0.6215 'International Tables Vol C Tables 4.2.6.8 and 6.1.1.4'

loop_
_geom_angle_atom_site_label_1
_geom_angle_atom_site_label_2
_geom_angle_atom_site_label_3
_geom_angle
_geom_angle_site_symmetry_1
_geom_angle_site_symmetry_3
_geom_angle_publ_flag
N1 Nb1 N3 108.22(18) . . ?
N1 Nb1 N2 108.59(19) . . ?
N3 Nb1 N2 96.13(16) . . ?
N1 Nb1 C1 108.0(2) . . ?
N3 Nb1 C1 116.0(2) . . ?
N2 Nb1 C1 119.13(19) . . ?
Nb1 C1 H1A 109.5 . . ?
Nb1 C1 H1B 109.5 . . ?
H1A C1 H1B 109.5 . . ?
Nb1 C1 H1C 109.5 . . ?
H1A C1 H1C 109.5 . . ?
H1B C1 H1C 109.5 . . ?
N1 C2 C3 109.5(5) . . ?
N1 C2 C4 108.4(5) . . ?
C3 C2 C4 112.4(7) . . ?
N1 C2 C5 106.6(5) . . ?
C3 C2 C5 111.4(6) . . ?
C4 C2 C5 108.4(5) . . ?
C2 C3 H3A 109.5 . . ?
C2 C3 H3B 109.5 . . ?
H3A C3 H3B 109.5 . . ?
C2 C3 H3C 109.5 . . ?
H3A C3 H3C 109.5 . . ?
H3B C3 H3C 109.5 . . ?
C2 C4 H4A 109.5 . . ?
C2 C4 H4B 109.5 . . ?
H4A C4 H4B 109.5 . . ?
C2 C4 H4C 109.5 . . ?
H4A C4 H4C 109.5 . . ?
H4B C4 H4C 109.5 . . ?
C2 C5 H5A 109.5 . . ?
C2 C5 H5B 109.5 . . ?
H5A C5 H5B 109.5 . . ?
C2 C5 H5C 109.5 . . ?
H5A C5 H5C 109.5 . . ?
H5B C5 H5C 109.5 . . ?
C11 C6 C7 121.3(5) . . ?
C11 C6 N2 119.8(5) . . ?
C7 C6 N2 118.8(5) . . ?
C8 C7 C6 117.5(6) . . ?
C8 C7 C12 119.4(5) . . ?
C6 C7 C12 123.1(5) . . ?
C9 C8 C7 121.9(6) . . ?
C9 C8 H8A 119.0 . . ?
C7 C8 H8A 119.0 . . ?
C8 C9 C10 120.3(6) . . ?
C8 C9 H9A 119.9 . . ?
C10 C9 H9A 119.9 . . ?
C9 C10 C11 120.3(6) . . ?
C9 C10 H10A 119.9 . . ?
C11 C10 H10A 119.9 . . ?
C6 C11 C10 118.7(5) . . ?
C6 C11 C15 122.4(5) . . ?
C10 C11 C15 118.9(5) . . ?
C13 C12 C14 109.6(5) . . ?
C13 C12 C7 110.3(6) . . ?
C14 C12 C7 111.9(5) . . ?
C13 C12 H12A 108.3 . . ?
C14 C12 H12A 108.3 . . ?
C7 C12 H12A 108.3 . . ?
C12 C13 H13A 109.5 . . ?
C12 C13 H13B 109.5 . . ?
H13A C13 H13B 109.5 . . ?
C12 C13 H13C 109.5 . . ?
H13A C13 H13C 109.5 . . ?
H13B C13 H13C 109.5 . . ?
C12 C14 H14A 109.5 . . ?
C12 C14 H14B 109.5 . . ?
H14A C14 H14B 109.5 . . ?
C12 C14 H14C 109.5 . . ?
H14A C14 H14C 109.5 . . ?
H14B C14 H14C 109.5 . . ?
C17 C15 C16 109.0(6) . . ?
C17 C15 C11 112.6(7) . . ?
C16 C15 C11 112.1(7) . . ?
C17 C15 H15A 107.6 . . ?
C16 C15 H15A 107.6 . . ?
C11 C15 H15A 107.6 . . ?
C15 C16 H16A 109.5 . . ?
C15 C16 H16B 109.5 . . ?
H16A C16 H16B 109.5 . . ?
C15 C16 H16C 109.5 . . ?
H16A C16 H16C 109.5 . . ?
H16B C16 H16C 109.5 . . ?
C15 C17 H17A 109.5 . . ?
C15 C17 H17B 109.5 . . ?
H17A C17 H17B 109.5 . . ?
C15 C17 H17C 109.5 . . ?
H17A C17 H17C 109.5 . . ?
H17B C17 H17C 109.5 . . ?
C19 C18 H18A 109.5 . . ?
C19 C18 H18B 109.5 . . ?
H18A C18 H18B 109.5 . . ?
C19 C18 H18C 109.5 . . ?
H18A C18 H18C 109.5 . . ?
H18B C18 H18C 109.5 . . ?
N2 C19 C20 121.4(5) . . ?
N2 C19 C18 121.9(5) . . ?
C20 C19 C18 116.8(5) . . ?
C21 C20 C19 133.7(5) . . ?
C21 C20 H20A 113.1 . . ?
C19 C20 H20A 113.1 . . ?
N3 C21 C20 121.7(5) . . ?
N3 C21 C22 121.1(5) . . ?
C20 C21 C22 117.2(5) . . ?
C21 C22 H22A 109.5 . . ?
C21 C22 H22B 109.5 . . ?
H22A C22 H22B 109.5 . . ?
C21 C22 H22C 109.5 . . ?
H22A C22 H22C 109.5 . . ?
H22B C22 H22C 109.5 . . ?
C24 C23 C28 122.5(5) . . ?
C24 C23 N3 118.2(4) . . ?
C28 C23 N3 119.3(5) . . ?
C23 C24 C25 117.4(5) . . ?
C23 C24 C29 123.0(5) . . ?
C25 C24 C29 119.6(5) . . ?
C26 C25 C24 121.1(6) . . ?
C26 C25 H25A 119.5 . . ?
C24 C25 H25A 119.5 . . ?
C27 C26 C25 119.9(6) . . ?
C27 C26 H26A 120.1 . . ?
C25 C26 H26A 120.1 . . ?
C26 C27 C28 121.3(6) . . ?
C26 C27 H27A 119.3 . . ?
C28 C27 H27A 119.3 . . ?
C27 C28 C23 117.8(5) . . ?
C27 C28 C32 118.4(5) . . ?
C23 C28 C32 123.8(5) . . ?
C30 C29 C24 113.0(4) . . ?
C30 C29 C31 110.1(5) . . ?
C24 C29 C31 110.5(5) . . ?
C30 C29 H29A 107.7 . . ?
C24 C29 H29A 107.7 . . ?
C31 C29 H29A 107.7 . . ?
C29 C30 H30A 109.5 . . ?
C29 C30 H30B 109.5 . . ?
H30A C30 H30B 109.5 . . ?
C29 C30 H30C 109.5 . . ?
H30A C30 H30C 109.5 . . ?
H30B C30 H30C 109.5 . . ?
C29 C31 H31A 109.5 . . ?
C29 C31 H31B 109.5 . . ?
H31A C31 H31B 109.5 . . ?
C29 C31 H31C 109.5 . . ?
H31A C31 H31C 109.5 . . ?
H31B C31 H31C 109.5 . . ?
C28 C32 C34 110.5(6) . . ?
C28 C32 C33 111.7(6) . . ?
C34 C32 C33 111.7(6) . . ?
C28 C32 H32A 107.6 . . ?
C34 C32 H32A 107.6 . . ?
C33 C32 H32A 107.6 . . ?
C32 C33 H33A 109.5 . . ?
C32 C33 H33B 109.5 . . ?
H33A C33 H33B 109.5 . . ?
C32 C33 H33C 109.5 . . ?
H33A C33 H33C 109.5 . . ?
H33B C33 H33C 109.5 . . ?
C32 C34 H34A 109.5 . . ?
C32 C34 H34B 109.5 . . ?
H34A C34 H34B 109.5 . . ?
C32 C34 H34C 109.5 . . ?
H34A C34 H34C 109.5 . . ?
H34B C34 H34C 109.5 . . ?
C36 C35 C40 112.6(5) . . ?
C36 C35 B1 120.2(5) . . ?
C40 C35 B1 127.0(5) . . ?
F1 C36 C35 118.6(5) . . ?
F1 C36 C37 115.9(5) . . ?
C35 C36 C37 125.5(6) . . ?
F2 C37 C38 121.5(6) . . ?
F2 C37 C36 121.0(6) . . ?
C38 C37 C36 117.5(6) . . ?
C39 C38 F3 120.4(6) . . ?
C39 C38 C37 120.8(6) . . ?
F3 C38 C37 118.8(6) . . ?
C38 C39 F4 120.2(5) . . ?
C38 C39 C40 119.8(6) . . ?
F4 C39 C40 120.0(5) . . ?
F5 C40 C35 121.7(5) . . ?
F5 C40 C39 114.5(5) . . ?
C35 C40 C39 123.9(5) . . ?
C46 C41 C42 112.7(5) . . ?
C46 C41 B1 127.7(5) . . ?
C42 C41 B1 119.6(5) . . ?
F6 C42 C43 116.4(5) . . ?
F6 C42 C41 118.7(5) . . ?
C43 C42 C41 124.9(5) . . ?
F7 C43 C42 120.8(5) . . ?
F7 C43 C44 120.5(5) . . ?
C42 C43 C44 118.7(5) . . ?
F8 C44 C45 120.3(5) . . ?
F8 C44 C43 120.1(5) . . ?
C45 C44 C43 119.6(5) . . ?
F9 C45 C44 119.7(5) . . ?
F9 C45 C46 120.7(5) . . ?
C44 C45 C46 119.6(5) . . ?
F10 C46 C45 114.9(5) . . ?
F10 C46 C41 120.7(5) . . ?
C45 C46 C41 124.4(5) . . ?
C48 C47 C52 112.4(5) . . ?
C48 C47 B1 128.0(5) . . ?
C52 C47 B1 119.3(5) . . ?
C47 C48 F11 121.7(5) . . ?
C47 C48 C49 124.0(5) . . ?
F11 C48 C49 114.3(5) . . ?
C50 C49 F12 120.0(5) . . ?
C50 C49 C48 120.2(5) . . ?
F12 C49 C48 119.8(5) . . ?
C49 C50 F13 121.0(5) . . ?
C49 C50 C51 118.7(5) . . ?
F13 C50 C51 120.4(5) . . ?
F14 C51 C52 121.6(5) . . ?
F14 C51 C50 119.3(5) . . ?
C52 C51 C50 119.0(5) . . ?
C51 C52 F15 115.9(5) . . ?
C51 C52 C47 125.7(5) . . ?
F15 C52 C47 118.4(5) . . ?
C54 C53 C58 112.9(5) . . ?
C54 C53 B1 119.6(5) . . ?
C58 C53 B1 127.3(5) . . ?
C55 C54 F16 116.0(5) . . ?
C55 C54 C53 125.4(5) . . ?
F16 C54 C53 118.6(5) . . ?
C54 C55 F17 121.6(5) . . ?
C54 C55 C56 119.3(5) . . ?
F17 C55 C56 119.1(5) . . ?
F18 C56 C57 121.3(6) . . ?
F18 C56 C55 120.9(6) . . ?
C57 C56 C55 117.8(6) . . ?
C58 C57 F19 120.8(6) . . ?
C58 C57 C56 120.8(6) . . ?
F19 C57 C56 118.4(6) . . ?
F20 C58 C57 114.9(5) . . ?
F20 C58 C53 121.3(5) . . ?
C57 C58 C53 123.8(5) . . ?
C60 C59 H59A 109.5 . . ?
C60 C59 H59B 109.5 . . ?
H59A C59 H59B 109.5 . . ?
C60 C59 H59C 109.5 . . ?
H59A C59 H59C 109.5 . . ?
H59B C59 H59C 109.5 . . ?
C59 C60 O1 108.6(9) . . ?
C59 C60 H60A 110.0 . . ?
O1 C60 H60A 110.0 . . ?
C59 C60 H60B 110.0 . . ?
O1 C60 H60B 110.0 . . ?
H60A C60 H60B 108.3 . . ?
C62 C61 O1 112.3(9) . . ?
C62 C61 H61A 109.1 . . ?
O1 C61 H61A 109.1 . . ?
C62 C61 H61B 109.1 . . ?
O1 C61 H61B 109.1 . . ?
H61A C61 H61B 107.9 . . ?
C61 C62 H62A 109.5 . . ?
C61 C62 H62B 109.5 . . ?
H62A C62 H62B 109.5 . . ?
C61 C62 H62C 109.5 . . ?
H62A C62 H62C 109.5 . . ?
H62B C62 H62C 109.5 . . ?
C64 C63 H63A 109.5 . . ?
C64 C63 H63B 109.5 . . ?
H63A C63 H63B 109.5 . . ?
C64 C63 H63C 109.5 . . ?
H63A C63 H63C 109.5 . . ?
H63B C63 H63C 109.5 . . ?
C63 C64 O2 111.5(10) . . ?
C63 C64 H64A 109.3 . . ?
O2 C64 H64A 109.3 . . ?
C63 C64 H64B 109.3 . . ?
O2 C64 H64B 109.3 . . ?
H64A C64 H64B 108.0 . . ?
C66 C65 O2 121.0(14) . . ?
C66 C65 H65A 107.1 . . ?
O2 C65 H65A 107.1 . . ?
C66 C65 H65B 107.1 . . ?
O2 C65 H65B 107.1 . . ?
H65A C65 H65B 106.8 . . ?
C65 C66 H66A 109.5 . . ?
C65 C66 H66B 109.5 . . ?
H66A C66 H66B 109.5 . . ?
C65 C66 H66C 109.5 . . ?
H66A C66 H66C 109.5 . . ?
H66B C66 H66C 109.5 . . ?
C53 B1 C41 114.1(5) . . ?
C53 B1 C35 102.4(4) . . ?
C41 B1 C35 112.3(4) . . ?
C53 B1 C47 113.2(4) . . ?
C41 B1 C47 101.8(4) . . ?
C35 B1 C47 113.5(4) . . ?
C2 N1 Nb1 176.7(4) . . ?
C19 N2 C6 121.3(4) . . ?
C19 N2 Nb1 104.9(3) . . ?
C6 N2 Nb1 130.7(3) . . ?
C21 N3 C23 119.9(4) . . ?
C21 N3 Nb1 104.5(3) . . ?
C23 N3 Nb1 132.7(3) . . ?
C61 O1 C60 113.3(7) . . ?
C64 O2 C65 126.5(12) . . ?

loop_
_geom_bond_atom_site_label_1
_geom_bond_atom_site_label_2
_geom_bond_distance
_geom_bond_site_symmetry_2
_geom_bond_publ_flag
Nb1 N1 1.737(4) . ?
Nb1 N3 2.036(4) . ?
Nb1 N2 2.038(4) . ?
Nb1 C1 2.163(5) . ?
C1 H1A 0.9600 . ?
C1 H1B 0.9600 . ?
C1 H1C 0.9600 . ?
C2 N1 1.471(7) . ?
C2 C3 1.482(9) . ?
C2 C4 1.522(9) . ?
C2 C5 1.527(9) . ?
C3 H3A 0.9600 . ?
C3 H3B 0.9600 . ?
C3 H3C 0.9600 . ?
C4 H4A 0.9600 . ?
C4 H4B 0.9600 . ?
C4 H4C 0.9600 . ?
C5 H5A 0.9600 . ?
C5 H5B 0.9600 . ?
C5 H5C 0.9600 . ?
C6 C11 1.390(7) . ?
C6 C7 1.405(7) . ?
C6 N2 1.443(7) . ?
C7 C8 1.388(8) . ?
C7 C12 1.534(8) . ?
C8 C9 1.358(8) . ?
C8 H8A 0.9300 . ?
C9 C10 1.384(8) . ?
C9 H9A 0.9300 . ?
C10 C11 1.393(8) . ?
C10 H10A 0.9300 . ?
C11 C15 1.527(8) . ?
C12 C13 1.519(8) . ?
C12 C14 1.533(9) . ?
C12 H12A 0.9800 . ?
C13 H13A 0.9600 . ?
C13 H13B 0.9600 . ?
C13 H13C 0.9600 . ?
C14 H14A 0.9600 . ?
C14 H14B 0.9600 . ?
C14 H14C 0.9600 . ?
C15 C17 1.494(12) . ?
C15 C16 1.514(10) . ?
C15 H15A 0.9800 . ?
C16 H16A 0.9600 . ?
C16 H16B 0.9600 . ?
C16 H16C 0.9600 . ?
C17 H17A 0.9600 . ?
C17 H17B 0.9600 . ?
C17 H17C 0.9600 . ?
C18 C19 1.509(7) . ?
C18 H18A 0.9600 . ?
C18 H18B 0.9600 . ?
C18 H18C 0.9600 . ?
C19 N2 1.341(6) . ?
C19 C20 1.419(7) . ?
C20 C21 1.405(7) . ?
C20 H20A 0.9300 . ?
C21 N3 1.354(6) . ?
C21 C22 1.500(7) . ?
C22 H22A 0.9600 . ?
C22 H22B 0.9600 . ?
C22 H22C 0.9600 . ?
C23 C24 1.386(7) . ?
C23 C28 1.393(7) . ?
C23 N3 1.462(6) . ?
C24 C25 1.388(7) . ?
C24 C29 1.525(7) . ?
C25 C26 1.387(8) . ?
C25 H25A 0.9300 . ?
C26 C27 1.364(8) . ?
C26 H26A 0.9300 . ?
C27 C28 1.384(8) . ?
C27 H27A 0.9300 . ?
C28 C32 1.517(8) . ?
C29 C30 1.519(7) . ?
C29 C31 1.536(8) . ?
C29 H29A 0.9800 . ?
C30 H30A 0.9600 . ?
C30 H30B 0.9600 . ?
C30 H30C 0.9600 . ?
C31 H31A 0.9600 . ?
C31 H31B 0.9600 . ?
C31 H31C 0.9600 . ?
C32 C34 1.523(10) . ?
C32 C33 1.547(10) . ?
C32 H32A 0.9800 . ?
C33 H33A 0.9600 . ?
C33 H33B 0.9600 . ?
C33 H33C 0.9600 . ?
C34 H34A 0.9600 . ?
C34 H34B 0.9600 . ?
C34 H34C 0.9600 . ?
C35 C36 1.382(7) . ?
C35 C40 1.390(7) . ?
C35 B1 1.662(8) . ?
C36 F1 1.362(6) . ?
C36 C37 1.387(8) . ?
C37 F2 1.344(6) . ?
C37 C38 1.375(8) . ?
C38 C39 1.330(8) . ?
C38 F3 1.362(6) . ?
C39 F4 1.356(6) . ?
C39 C40 1.390(8) . ?
C40 F5 1.353(6) . ?
C41 C46 1.383(7) . ?
C41 C42 1.398(7) . ?
C41 B1 1.655(8) . ?
C42 F6 1.356(6) . ?
C42 C43 1.370(7) . ?
C43 F7 1.351(6) . ?
C43 C44 1.370(7) . ?
C44 F8 1.347(6) . ?
C44 C45 1.365(7) . ?
C45 F9 1.345(6) . ?
C45 C46 1.371(7) . ?
C46 F10 1.367(6) . ?
C47 C48 1.369(7) . ?
C47 C52 1.392(7) . ?
C47 B1 1.664(8) . ?
C48 F11 1.370(6) . ?
C48 C49 1.388(7) . ?
C49 C50 1.356(8) . ?
C49 F12 1.356(6) . ?
C50 F13 1.356(6) . ?
C50 C51 1.371(7) . ?
C51 F14 1.353(6) . ?
C51 C52 1.357(7) . ?
C52 F15 1.365(6) . ?
C53 C54 1.383(7) . ?
C53 C58 1.384(7) . ?
C53 B1 1.652(8) . ?
C54 C55 1.358(8) . ?
C54 F16 1.364(6) . ?
C55 F17 1.358(6) . ?
C55 C56 1.378(8) . ?
C56 F18 1.344(7) . ?
C56 C57 1.372(8) . ?
C57 C58 1.362(8) . ?
C57 F19 1.364(7) . ?
C58 F20 1.359(6) . ?
C59 C60 1.500(11) . ?
C59 H59A 0.9600 . ?
C59 H59B 0.9600 . ?
C59 H59C 0.9600 . ?
C60 O1 1.503(11) . ?
C60 H60A 0.9700 . ?
C60 H60B 0.9700 . ?
C61 C62 1.446(12) . ?
C61 O1 1.471(11) . ?
C61 H61A 0.9700 . ?
C61 H61B 0.9700 . ?
C62 H62A 0.9600 . ?
C62 H62B 0.9600 . ?
C62 H62C 0.9600 . ?
C63 C64 1.397(15) . ?
C63 H63A 0.9600 . ?
C63 H63B 0.9600 . ?
C63 H63C 0.9600 . ?
C64 O2 1.434(13) . ?
C64 H64A 0.9700 . ?
C64 H64B 0.9700 . ?
C65 C66 1.41(2) . ?
C65 O2 1.491(18) . ?
C65 H65A 0.9700 . ?
C65 H65B 0.9700 . ?
C66 H66A 0.9600 . ?
C66 H66B 0.9600 . ?
C66 H66C 0.9600 . ?

loop_
_geom_torsion_atom_site_label_1
_geom_torsion_atom_site_label_2
_geom_torsion_atom_site_label_3
_geom_torsion_atom_site_label_4
_geom_torsion
_geom_torsion_site_symmetry_1
_geom_torsion_site_symmetry_2
_geom_torsion_site_symmetry_3
_geom_torsion_site_symmetry_4
_geom_torsion_publ_flag
C11 C6 C7 C8 -1.0(9) . . . . ?
N2 C6 C7 C8 176.7(5) . . . . ?
C11 C6 C7 C12 178.5(5) . . . . ?
N2 C6 C7 C12 -3.8(8) . . . . ?
C6 C7 C8 C9 1.6(10) . . . . ?
C12 C7 C8 C9 -177.9(6) . . . . ?
C7 C8 C9 C10 -1.6(11) . . . . ?
C8 C9 C10 C11 0.9(10) . . . . ?
C7 C6 C11 C10 0.4(8) . . . . ?
N2 C6 C11 C10 -177.3(5) . . . . ?
C7 C6 C11 C15 -176.1(6) . . . . ?
N2 C6 C11 C15 6.2(9) . . . . ?
C9 C10 C11 C6 -0.3(9) . . . . ?
C9 C10 C11 C15 176.3(7) . . . . ?
C8 C7 C12 C13 -59.5(8) . . . . ?
C6 C7 C12 C13 121.0(6) . . . . ?
C8 C7 C12 C14 62.8(8) . . . . ?
C6 C7 C12 C14 -116.7(6) . . . . ?
C6 C11 C15 C17 109.4(8) . . . . ?
C10 C11 C15 C17 -67.1(9) . . . . ?
C6 C11 C15 C16 -127.3(6) . . . . ?
C10 C11 C15 C16 56.2(9) . . . . ?
N2 C19 C20 C21 17.3(9) . . . . ?
C18 C19 C20 C21 -163.2(6) . . . . ?
C19 C20 C21 N3 -17.1(9) . . . . ?
C19 C20 C21 C22 164.5(5) . . . . ?
C28 C23 C24 C25 -3.0(8) . . . . ?
N3 C23 C24 C25 179.4(5) . . . . ?
C28 C23 C24 C29 177.1(5) . . . . ?
N3 C23 C24 C29 -0.6(7) . . . . ?
C23 C24 C25 C26 1.2(8) . . . . ?
C29 C24 C25 C26 -178.9(5) . . . . ?
C24 C25 C26 C27 1.4(9) . . . . ?
C25 C26 C27 C28 -2.3(9) . . . . ?
C26 C27 C28 C23 0.6(9) . . . . ?
C26 C27 C28 C32 179.9(6) . . . . ?
C24 C23 C28 C27 2.1(8) . . . . ?
N3 C23 C28 C27 179.8(5) . . . . ?
C24 C23 C28 C32 -177.1(5) . . . . ?
N3 C23 C28 C32 0.5(8) . . . . ?
C23 C24 C29 C30 -138.0(5) . . . . ?
C25 C24 C29 C30 42.1(7) . . . . ?
C23 C24 C29 C31 98.2(6) . . . . ?
C25 C24 C29 C31 -81.7(6) . . . . ?
C27 C28 C32 C34 -70.7(8) . . . . ?
C23 C28 C32 C34 108.6(7) . . . . ?
C27 C28 C32 C33 54.3(8) . . . . ?
C23 C28 C32 C33 -126.4(6) . . . . ?
C40 C35 C36 F1 -177.5(5) . . . . ?
B1 C35 C36 F1 -2.2(8) . . . . ?
C40 C35 C36 C37 1.1(8) . . . . ?
B1 C35 C36 C37 176.4(5) . . . . ?
F1 C36 C37 F2 -1.3(8) . . . . ?
C35 C36 C37 F2 -180.0(5) . . . . ?
F1 C36 C37 C38 178.7(5) . . . . ?
C35 C36 C37 C38 0.1(9) . . . . ?
F2 C37 C38 C39 179.7(5) . . . . ?
C36 C37 C38 C39 -0.4(9) . . . . ?
F2 C37 C38 F3 -1.6(9) . . . . ?
C36 C37 C38 F3 178.3(5) . . . . ?
F3 C38 C39 F4 1.1(8) . . . . ?
C37 C38 C39 F4 179.8(5) . . . . ?
F3 C38 C39 C40 -179.3(5) . . . . ?
C37 C38 C39 C40 -0.6(9) . . . . ?
C36 C35 C40 F5 178.5(5) . . . . ?
B1 C35 C40 F5 3.6(9) . . . . ?
C36 C35 C40 C39 -2.1(8) . . . . ?
B1 C35 C40 C39 -177.1(5) . . . . ?
C38 C39 C40 F5 -178.6(5) . . . . ?
F4 C39 C40 F5 1.0(7) . . . . ?
C38 C39 C40 C35 2.0(9) . . . . ?
F4 C39 C40 C35 -178.4(5) . . . . ?
C46 C41 C42 F6 179.1(4) . . . . ?
B1 C41 C42 F6 1.3(7) . . . . ?
C46 C41 C42 C43 -3.5(7) . . . . ?
B1 C41 C42 C43 178.7(5) . . . . ?
F6 C42 C43 F7 -1.0(7) . . . . ?
C41 C42 C43 F7 -178.4(5) . . . . ?
F6 C42 C43 C44 178.6(5) . . . . ?
C41 C42 C43 C44 1.2(8) . . . . ?
F7 C43 C44 F8 0.7(8) . . . . ?
C42 C43 C44 F8 -179.0(5) . . . . ?
F7 C43 C44 C45 -179.4(5) . . . . ?
C42 C43 C44 C45 1.0(8) . . . . ?
F8 C44 C45 F9 -0.6(8) . . . . ?
C43 C44 C45 F9 179.4(5) . . . . ?
F8 C44 C45 C46 179.4(5) . . . . ?
C43 C44 C45 C46 -0.5(8) . . . . ?
F9 C45 C46 F10 -2.0(7) . . . . ?
C44 C45 C46 F10 177.9(5) . . . . ?
F9 C45 C46 C41 177.8(5) . . . . ?
C44 C45 C46 C41 -2.2(8) . . . . ?
C42 C41 C46 F10 -176.1(4) . . . . ?
B1 C41 C46 F10 1.4(8) . . . . ?
C42 C41 C46 C45 4.0(7) . . . . ?
B1 C41 C46 C45 -178.4(5) . . . . ?
C52 C47 C48 F11 -178.3(4) . . . . ?
B1 C47 C48 F11 -4.5(8) . . . . ?
C52 C47 C48 C49 1.1(8) . . . . ?
B1 C47 C48 C49 174.9(5) . . . . ?
C47 C48 C49 C50 0.0(9) . . . . ?
F11 C48 C49 C50 179.4(5) . . . . ?
C47 C48 C49 F12 179.3(5) . . . . ?
F11 C48 C49 F12 -1.3(7) . . . . ?
F12 C49 C50 F13 -1.2(8) . . . . ?
C48 C49 C50 F13 178.1(5) . . . . ?
F12 C49 C50 C51 179.8(5) . . . . ?
C48 C49 C50 C51 -0.9(8) . . . . ?
C49 C50 C51 F14 179.5(5) . . . . ?
F13 C50 C51 F14 0.5(8) . . . . ?
C49 C50 C51 C52 0.6(8) . . . . ?
F13 C50 C51 C52 -178.4(5) . . . . ?
F14 C51 C52 F15 2.7(7) . . . . ?
C50 C51 C52 F15 -178.4(4) . . . . ?
F14 C51 C52 C47 -178.3(5) . . . . ?
C50 C51 C52 C47 0.6(8) . . . . ?
C48 C47 C52 C51 -1.4(8) . . . . ?
B1 C47 C52 C51 -175.8(5) . . . . ?
C48 C47 C52 F15 177.6(4) . . . . ?
B1 C47 C52 F15 3.2(7) . . . . ?
C58 C53 C54 C55 3.2(8) . . . . ?
B1 C53 C54 C55 178.1(5) . . . . ?
C58 C53 C54 F16 -177.6(5) . . . . ?
B1 C53 C54 F16 -2.7(7) . . . . ?
F16 C54 C55 F17 -1.6(8) . . . . ?
C53 C54 C55 F17 177.6(5) . . . . ?
F16 C54 C55 C56 179.4(5) . . . . ?
C53 C54 C55 C56 -1.3(9) . . . . ?
C54 C55 C56 F18 178.8(5) . . . . ?
F17 C55 C56 F18 -0.2(9) . . . . ?
C54 C55 C56 C57 -0.7(9) . . . . ?
F17 C55 C56 C57 -179.7(5) . . . . ?
F18 C56 C57 C58 -178.8(6) . . . . ?
C55 C56 C57 C58 0.7(10) . . . . ?
F18 C56 C57 F19 1.5(9) . . . . ?
C55 C56 C57 F19 -179.0(5) . . . . ?
F19 C57 C58 F20 0.9(8) . . . . ?
C56 C57 C58 F20 -178.8(5) . . . . ?
F19 C57 C58 C53 -178.9(5) . . . . ?
C56 C57 C58 C53 1.4(10) . . . . ?
C54 C53 C58 F20 177.0(5) . . . . ?
B1 C53 C58 F20 2.6(8) . . . . ?
C54 C53 C58 C57 -3.2(8) . . . . ?
B1 C53 C58 C57 -177.6(6) . . . . ?
C54 C53 B1 C41 53.8(6) . . . . ?
C58 C53 B1 C41 -132.2(5) . . . . ?
C54 C53 B1 C35 -67.8(6) . . . . ?
C58 C53 B1 C35 106.2(6) . . . . ?
C54 C53 B1 C47 169.6(5) . . . . ?
C58 C53 B1 C47 -16.3(8) . . . . ?
C46 C41 B1 C53 11.8(7) . . . . ?
C42 C41 B1 C53 -170.8(4) . . . . ?
C46 C41 B1 C35 127.8(5) . . . . ?
C42 C41 B1 C35 -54.8(6) . . . . ?
C46 C41 B1 C47 -110.5(6) . . . . ?
C42 C41 B1 C47 66.9(6) . . . . ?
C36 C35 B1 C53 -66.8(6) . . . . ?
C40 C35 B1 C53 107.8(6) . . . . ?
C36 C35 B1 C41 170.3(5) . . . . ?
C40 C35 B1 C41 -15.0(8) . . . . ?
C36 C35 B1 C47 55.6(7) . . . . ?
C40 C35 B1 C47 -129.8(6) . . . . ?
C48 C47 B1 C53 131.0(6) . . . . ?
C52 C47 B1 C53 -55.6(6) . . . . ?
C48 C47 B1 C41 -106.0(6) . . . . ?
C52 C47 B1 C41 67.4(6) . . . . ?
C48 C47 B1 C35 14.8(8) . . . . ?
C52 C47 B1 C35 -171.7(5) . . . . ?
C3 C2 N1 Nb1 -151(7) . . . . ?
C4 C2 N1 Nb1 -28(7) . . . . ?
C5 C2 N1 Nb1 89(7) . . . . ?
N3 Nb1 N1 C2 -42(7) . . . . ?
N2 Nb1 N1 C2 61(7) . . . . ?
C1 Nb1 N1 C2 -168(7) . . . . ?
C20 C19 N2 C6 -170.0(5) . . . . ?
C18 C19 N2 C6 10.5(7) . . . . ?
C20 C19 N2 Nb1 27.9(5) . . . . ?
C18 C19 N2 Nb1 -151.6(4) . . . . ?
C11 C6 N2 C19 -99.5(6) . . . . ?
C7 C6 N2 C19 82.8(6) . . . . ?
C11 C6 N2 Nb1 57.5(6) . . . . ?
C7 C6 N2 Nb1 -120.2(5) . . . . ?
N1 Nb1 N2 C19 -169.0(3) . . . . ?
N3 Nb1 N2 C19 -57.4(3) . . . . ?
C1 Nb1 N2 C19 67.0(4) . . . . ?
N1 Nb1 N2 C6 31.3(5) . . . . ?
N3 Nb1 N2 C6 142.9(4) . . . . ?
C1 Nb1 N2 C6 -92.8(5) . . . . ?
C20 C21 N3 C23 169.1(5) . . . . ?
C22 C21 N3 C23 -12.6(7) . . . . ?
C20 C21 N3 Nb1 -28.0(5) . . . . ?
C22 C21 N3 Nb1 150.3(4) . . . . ?
C24 C23 N3 C21 -95.7(6) . . . . ?
C28 C23 N3 C21 86.5(6) . . . . ?
C24 C23 N3 Nb1 107.1(5) . . . . ?
C28 C23 N3 Nb1 -70.6(6) . . . . ?
N1 Nb1 N3 C21 169.1(3) . . . . ?
N2 Nb1 N3 C21 57.2(3) . . . . ?
C1 Nb1 N3 C21 -69.5(4) . . . . ?
N1 Nb1 N3 C23 -31.2(5) . . . . ?
N2 Nb1 N3 C23 -143.1(4) . . . . ?
C1 Nb1 N3 C23 90.2(5) . . . . ?
C62 C61 O1 C60 174.6(7) . . . . ?
C59 C60 O1 C61 -175.0(7) . . . . ?
C63 C64 O2 C65 -172.8(12) . . . . ?
C66 C65 O2 C64 -178.0(17) . . . . ?
